data_1565099
loop_
_publ_author_name
'Yamamoto, H.'
'Aizawa, H.'
'Yamada, I.'
'Toda, K.'
'Tanaka, A.'
'Azuma, M.'
'Sakai, Y.'
'Nishikubo, T.'
'Kimura, H.'

_publ_section_title
;
 Crystal structures and electronic states of high-pressure synthesized
 (1-x)PbVO3-xBiCrO3 solid solutions : 7/8BiCrO3-1/8PbVO3 monoclinic phase
 at room temperature
;
_journal_name_full 'Journal of Asian Ceramic Societies'
_journal_page_first 1147
_journal_page_last 1153
_journal_paper_doi 10.1080/21870764.2021.1944556
_journal_volume 9
_journal_year 2021
_chemical_formula_sum 'Bi0.875 Cr0.875 O3 Pb0.125 V0.125'
_chemical_name_common 1/8PbVO3-7/8BiCrO3
_space_group_IT_number 15
_space_group_name_Hall '-C 2yc'
_space_group_name_H-M_alt 'C 1 2/c 1'
_cell_angle_alpha 90.000000
_cell_angle_beta 108.848(9)
_cell_angle_gamma 90.000000
_cell_formula_units_Z 8
_cell_length_a 9.531(3)
_cell_length_b 5.4950(6)
_cell_length_c 9.530(3)
_cell_volume 472.4(2)
_diffrn_ambient_pressure 100
_diffrn_ambient_temperature 298
_cod_data_source_file BiCrO3-PbVO3-C2c.cif
_cod_data_source_block BiCrO3-C2c-roomT
_cod_original_sg_symbol_H-M 'C 2/c'
_cod_original_formula_sum 'Bi0.875 Pb0.125 Cr0.875 V0.125 O3'
_cod_database_code 1565099

loop_
_space_group_symop_id
_space_group_symop_operation_xyz
1 x,y,z
2 -x,-y,-z
3 -x,y,-z+1/2
4 x,-y,z+1/2
5 x+1/2,y+1/2,z
6 -x+1/2,-y+1/2,-z
7 -x+1/2,y+1/2,-z+1/2
8 x+1/2,-y+1/2,z+1/2

loop_
_atom_site_label
_atom_site_occupancy
_atom_site_fract_x
_atom_site_fract_y
_atom_site_fract_z
_atom_site_adp_type
_atom_site_U_iso_or_equiv
_atom_site_type_symbol
BiPb 0.875 0.1308(4) 0.2604(10) 0.1282(5) Uiso 0.0178(5) Bi
PbBi 0.125 0.1308(4) 0.2604(10) 0.1282(5) Uiso 0.0178(5) Pb
CrV1 0.875 0.000000 0.274(5) 0.750000 Uiso 0.0093(15) Cr
VCr1 0.125 0.000000 0.274(5) 0.750000 Uiso 0.0093(15) V
CrV2 0.875 0.250000 0.250000 0.500000 Uiso 0.0093(15) Cr
VCr2 0.125 0.250000 0.250000 0.500000 Uiso 0.0093(15) V
O1 1.0 0.101(3) 0.179(8) 0.563(3) Uiso 0.0063 O
O2 1.0 0.127(8) 0.478(18) 0.379(10) Uiso 0.0063 O
O3 1.0 0.353(4) 0.459(18) 0.135(5) Uiso 0.0063 O
